data_2009095
loop_
_publ_author_name
'Kim, Hee-Joon'
'Kim, Kimoon'

_publ_section_title
;The first amidozirconium(IV)--porphyrin complex:
 <i>cis</i>-[bis(trimethylsilyl)amido]chloro(tetraphenylporphyrinato)zirconium(IV)
;
_journal_issue 11
_journal_name_full 'Acta Crystallographica Section C'
_journal_page_first 1814
_journal_page_last 1815
_journal_paper_doi 10.1107/S0108270199009919
_journal_volume 55
_journal_year 1999
_chemical_formula_iupac '[Zr Cl (C44 H28 N4) (C6 H18 N Si2)]'
_chemical_formula_sum 'C50 H46 Cl N5 Si2 Zr'
_chemical_formula_weight 899.77
_chemical_name_systematic
;
(tpp)Zr(Cl)[N(SiMe~3~)~2~]
(tpp = 5,10,15,20-tetraphenylporphyrinato dianion)
;
_space_group_IT_number 2
_symmetry_cell_setting triclinic
_symmetry_space_group_name_Hall '-P 1'
_symmetry_space_group_name_H-M 'P -1'
_audit_creation_method SHELXTL
_cell_angle_alpha 99.7900(10)
_cell_angle_beta 98.9430(10)
_cell_angle_gamma 114.3650(10)
_cell_formula_units_Z 2
_cell_length_a 11.9557(7)
_cell_length_b 12.1110(7)
_cell_length_c 17.9310(10)
_cell_measurement_reflns_used 5599
_cell_measurement_temperature 188(2)
_cell_measurement_theta_max 28.3
_cell_measurement_theta_min 2.6
_cell_volume 2255.8(2)
_computing_cell_refinement 'SAINT (Siemens, 1996)'
_computing_data_collection 'SMART (Siemens, 1996)'
_computing_data_reduction SAINT
_computing_molecular_graphics SHELXTL
_computing_publication_material SHELXTL
_computing_structure_refinement SHELXTL
_computing_structure_solution 'SHELXTL (Sheldrick, 1997b)'
_diffrn_ambient_temperature 188(2)
_diffrn_measured_fraction_theta_full 0.935
_diffrn_measured_fraction_theta_max 0.935
_diffrn_measurement_device_type 'Siemens SMART CCD area-detector'
_diffrn_measurement_method '\f and \w scans'
_diffrn_radiation_monochromator graphite
_diffrn_radiation_source 'fine-focus sealed tube'
_diffrn_radiation_type MoK\a
_diffrn_radiation_wavelength 0.71073
_diffrn_reflns_av_R_equivalents 0.016
_diffrn_reflns_av_sigmaI/netI 0.0285
_diffrn_reflns_limit_h_max 15
_diffrn_reflns_limit_h_min -15
_diffrn_reflns_limit_k_max 16
_diffrn_reflns_limit_k_min -13
_diffrn_reflns_limit_l_max 23
_diffrn_reflns_limit_l_min -23
_diffrn_reflns_number 14640
_diffrn_reflns_theta_full 28.33
_diffrn_reflns_theta_max 28.33
_diffrn_reflns_theta_min 2.64
_exptl_absorpt_coefficient_mu 0.396
_exptl_absorpt_correction_T_max 0.976
_exptl_absorpt_correction_T_min 0.873
_exptl_absorpt_correction_type multi-scan
_exptl_absorpt_process_details '(SADABS; Sheldrick, 1997a)'
_exptl_crystal_colour purple
_exptl_crystal_density_diffrn 1.325
_exptl_crystal_density_method 'not measured'
_exptl_crystal_description block
_exptl_crystal_F_000 932
_exptl_crystal_size_max 0.4
_exptl_crystal_size_mid 0.3
_exptl_crystal_size_min 0.3
_refine_diff_density_max 0.40
_refine_diff_density_min -0.47
_refine_ls_extinction_method none
_refine_ls_goodness_of_fit_ref 1.104
_refine_ls_hydrogen_treatment constr
_refine_ls_matrix_type full
_refine_ls_number_parameters 532
_refine_ls_number_reflns 10520
_refine_ls_number_restraints 0
_refine_ls_restrained_S_all 1.104
_refine_ls_R_factor_all 0.039
_refine_ls_R_factor_gt 0.032
_refine_ls_shift/su_max 0.04
_refine_ls_shift/su_mean 0.002
_refine_ls_structure_factor_coef Fsqd
_refine_ls_weighting_details 'calc w = 1/[\s^2^(Fo^2^)+(0.0227P)^2^+1.9648P] where P = (Fo^2^+2Fc^2^)/3'
_refine_ls_weighting_scheme calc
_refine_ls_wR_factor_ref 0.081
_reflns_number_gt 9504
_reflns_number_total 10520
_reflns_threshold_expression I>2\s(I)
_cod_data_source_file bm1353.cif
_cod_data_source_block xc337
_cod_depositor_comments
;
The following automatic conversions were performed:
'_symmetry_cell_setting' value 'Triclinic' changed to 'triclinic'
according to '/home/saulius/struct/CIF-dictionaries/cif_core.dic'
dictionary named 'cif_core.dic' version 2.4.1 from 2010-06-29.

Automatic conversion script
Id: cif_fix_enum 1527 2010-12-29 10:47:43Z saulius 

The following automatic conversions were performed:

'_symmetry_cell_setting' value 'Triclinic' changed to 'triclinic'
according to /home/saulius/struct/CIF-dictionaries/cif_core.dic
dictionary named 'cif_core.dic' version 2.4.1 from 2010-06-29.

Automatic conversion script
Id: cif_fix_values 1715 2011-07-08 13:25:40Z adriana 
;
_cod_original_cell_volume 2255.9(2)
_cod_database_code 2009095
_cod_database_fobs_code 2009095

loop_
_symmetry_equiv_pos_as_xyz
'x, y, z'
'-x, -y, -z'

loop_
_atom_site_label
_atom_site_fract_x
_atom_site_fract_y
_atom_site_fract_z
_atom_site_U_iso_or_equiv
_atom_site_adp_type
_atom_site_calc_flag
_atom_site_refinement_flags
_atom_site_occupancy
_atom_site_disorder_assembly
_atom_site_disorder_group
_atom_site_type_symbol
Zr .280395(15) .874003(15) .770943(9) .01695(5) Uani d . 1 . . Zr
Cl .10331(4) .90116(5) .81720(3) .02860(10) Uani d . 1 . . Cl
Si1 .01829(5) .70372(5) .62197(3) .02687(11) Uani d . 1 . . Si
Si2 .17148(5) .96824(6) .62373(3) .02923(12) Uani d . 1 . . Si
N1 .32041(14) .71043(14) .73263(9) .0212(3) Uani d . 1 . . N
N2 .27993(14) .79253(14) .87753(9) .0210(3) Uani d . 1 . . N
N3 .40706(14) 1.05042(13) .86771(8) .0195(3) Uani d . 1 . . N
N4 .45073(14) .96798(14) .72372(8) .0205(3) Uani d . 1 . . N
N5 .16172(14) .84100(15) .66167(9) .0232(3) Uani d . 1 . . N
C1 .35643(18) .68893(17) .66370(11) .0238(4) Uani d . 1 . . C
C2 .3401(2) .56225(19) .64274(12) .0314(4) Uani d . 1 . . C
H2 .3564 .5235 .5972 .038 Uiso calc R 1 . . H
C3 .2975(2) .50793(19) .69926(13) .0317(4) Uani d . 1 . . C
H3 .2796 .4239 .7016 .038 Uiso calc R 1 . . H
C4 .28401(18) .59849(17) .75492(11) .0248(4) Uani d . 1 . . C
C5 .23791(18) .57520(17) .82053(11) .0242(4) Uani d . 1 . . C
C6 .23460(17) .66734(17) .87741(11) .0232(3) Uani d . 1 . . C
C7 .18647(19) .64701(19) .94523(11) .0287(4) Uani d . 1 . . C
H7 .1485 .5683 .9583 .034 Uiso calc R 1 . . H
C8 .20489(19) .76002(18) .98720(11) .0274(4) Uani d . 1 . . C
H8 .1812 .7760 1.0352 .033 Uiso calc R 1 . . H
C9 .26640(17) .85145(17) .94662(10) .0219(3) Uani d . 1 . . C
C10 .30958(17) .98021(17) .97469(10) .0211(3) Uani d . 1 . . C
C11 .38218(17) 1.07157(17) .94060(10) .0210(3) Uani d . 1 . . C
C12 .45134(18) 1.20234(18) .98046(11) .0259(4) Uani d . 1 . . C
H12 .4484 1.2414 1.0309 .031 Uiso calc R 1 . . H
C13 .52175(18) 1.26066(17) .93370(11) .0262(4) Uani d . 1 . . C
H13 .5789 1.3484 .9453 .031 Uiso calc R 1 . . H
C14 .49477(17) 1.16651(17) .86365(10) .0217(3) Uani d . 1 . . C
C15 .55473(17) 1.18843(16) .80290(11) .0222(3) Uani d . 1 . . C
C16 .53506(17) 1.09398(17) .73817(11) .0227(3) Uani d . 1 . . C
C17 .59821(19) 1.11332(18) .67628(11) .0285(4) Uani d . 1 . . C
H17 .6599 1.1921 .6721 .034 Uiso calc R 1 . . H
C18 .55487(19) 1.00014(18) .62480(11) .0278(4) Uani d . 1 . . C
H18 .5793 .9841 .5771 .033 Uiso calc R 1 . . H
C19 .46553(17) .90856(17) .65492(10) .0224(3) Uani d . 1 . . C
C20 .41635(17) .77894(17) .62479(10) .0230(3) Uani d . 1 . . C
C21 .1869(2) .44403(18) .82979(12) .0303(4) Uani d . 1 . . C
C22 .0749(2) .3499(2) .77909(15) .0414(5) Uani d . 1 . . C
H22 .0323 .3678 .7363 .050 Uiso calc R 1 . . H
C23 .0240(3) .2292(2) .79026(19) .0547(7) Uani d . 1 . . C
H23 -.0540 .1646 .7555 .066 Uiso calc R 1 . . H
C24 .0852(3) .2025(3) .8508(2) .0613(8) Uani d . 1 . . C
H24 .0493 .1197 .8586 .074 Uiso calc R 1 . . H
C25 .1975(3) .2937(3) .8999(2) .0665(9) Uani d . 1 . . C
H25 .2410 .2741 .9413 .080 Uiso calc R 1 . . H
C26 .2489(3) .4151(2) .88994(17) .0492(6) Uani d . 1 . . C
H26 .3274 .4787 .9248 .059 Uiso calc R 1 . . H
C27 .27571(17) 1.02642(17) 1.04646(10) .0222(3) Uani d . 1 . . C
C28 .18071(19) 1.06480(19) 1.03727(12) .0286(4) Uani d . 1 . . C
H28 .1393 1.0613 .9859 .034 Uiso calc R 1 . . H
C29 .1455(2) 1.1083(2) 1.10218(13) .0334(4) Uani d . 1 . . C
H29 .0794 1.1340 1.0955 .040 Uiso calc R 1 . . H
C30 .2054(2) 1.1145(2) 1.17596(13) .0362(5) Uani d . 1 . . C
H30 .1812 1.1447 1.2207 .043 Uiso calc R 1 . . H
C31 .2995(2) 1.0774(3) 1.18545(13) .0449(6) Uani d . 1 . . C
H31 .3413 1.0823 1.2370 .054 Uiso calc R 1 . . H
C32 .3351(2) 1.0329(2) 1.12083(12) .0386(5) Uani d . 1 . . C
H32 .4008 1.0067 1.1280 .046 Uiso calc R 1 . . H
C33 .64595(19) 1.32113(18) .80892(11) .0273(4) Uani d . 1 . . C
C34 .6025(2) 1.4111(2) .80506(14) .0368(5) Uani d . 1 . . C
H34 .5135 1.3875 .7972 .044 Uiso calc R 1 . . H
C35 .6881(3) 1.5354(2) .81264(16) .0507(6) Uani d . 1 . . C
H35 .6579 1.5971 .8098 .061 Uiso calc R 1 . . H
C36 .8158(3) 1.5697(2) .82413(17) .0540(7) Uani d . 1 . . C
H36 .8745 1.6553 .8295 .065 Uiso calc R 1 . . H
C37 .8592(2) 1.4814(2) .82789(15) .0486(6) Uani d . 1 . . C
H37 .9484 1.5057 .8359 .058 Uiso calc R 1 . . H
C38 .7751(2) 1.3571(2) .82024(13) .0364(5) Uani d . 1 . . C
H38 .8063 1.2960 .8228 .044 Uiso calc R 1 . . H
C39 .44490(18) .73218(18) .55041(11) .0254(4) Uani d . 1 . . C
C40 .5616(2) .7327(2) .55178(13) .0394(5) Uani d . 1 . . C
H40 .6257 .7662 .6002 .047 Uiso calc R 1 . . H
C41 .5861(2) .6849(3) .48337(14) .0461(6) Uani d . 1 . . C
H41 .6668 .6852 .4849 .055 Uiso calc R 1 . . H
C42 .4952(2) .6371(2) .41354(13) .0393(5) Uani d . 1 . . C
H42 .5126 .6046 .3664 .047 Uiso calc R 1 . . H
C43 .3790(2) .6361(2) .41151(12) .0365(5) Uani d . 1 . . C
H43 .3154 .6024 .3629 .044 Uiso calc R 1 . . H
C44 .3538(2) .6840(2) .47989(12) .0330(4) Uani d . 1 . . C
H44 .2729 .6835 .4781 .040 Uiso calc R 1 . . H
C45 -.0129(2) .6541(2) .51289(13) .0418(5) Uani d . 1 . . C
H45A -.0139 .7211 .4913 .050 Uiso calc R 1 . . H
H45B -.0936 .5812 .4920 .050 Uiso calc R 1 . . H
H45C .0526 .6345 .4995 .050 Uiso calc R 1 . . H
C46 .0204(2) .5703(2) .66054(14) .0362(5) Uani d . 1 . . C
H46A .0352 .5925 .7164 .043 Uiso calc R 1 . . H
H46B .0868 .5526 .6467 .043 Uiso calc R 1 . . H
H46C -.0598 .4973 .6383 .043 Uiso calc R 1 . . H
C47 -.1274(2) .7111(2) .64447(14) .0396(5) Uani d . 1 . . C
H47A -.1145 .7367 .7001 .048 Uiso calc R 1 . . H
H47B -.1989 .6297 .6238 .048 Uiso calc R 1 . . H
H47C -.1431 .7706 .6211 .048 Uiso calc R 1 . . H
C48 .2389(3) .9684(3) .53605(15) .0470(6) Uani d . 1 . . C
H48A .1893 .8891 .4979 .056 Uiso calc R 1 . . H
H48B .3249 .9815 .5515 .056 Uiso calc R 1 . . H
H48C .2370 1.0345 .5139 .056 Uiso calc R 1 . . H
C49 .0155(2) .9725(2) .59595(15) .0443(6) Uani d . 1 . . C
H49A -.0442 .8961 .5578 .053 Uiso calc R 1 . . H
H49B .0272 1.0426 .5743 .053 Uiso calc R 1 . . H
H49C -.0162 .9810 .6415 .053 Uiso calc R 1 . . H
C50 .2700(2) 1.1245(2) .69678(15) .0426(5) Uani d . 1 . . C
H50A .3536 1.1335 .7161 .051 Uiso calc R 1 . . H
H50B .2313 1.1297 .7395 .051 Uiso calc R 1 . . H
H50C .2755 1.1904 .6721 .051 Uiso calc R 1 . . H

loop_
_atom_site_aniso_label
_atom_site_aniso_U_11
_atom_site_aniso_U_22
_atom_site_aniso_U_33
_atom_site_aniso_U_12
_atom_site_aniso_U_13
_atom_site_aniso_U_23
Zr .01774(8) .01684(8) .01709(8) .00833(6) .00600(6) .00355(6)
Cl .0239(2) .0420(3) .0239(2) .0193(2) .00856(17) .00449(18)
Si1 .0226(2) .0312(3) .0231(3) .0120(2) .00304(19) .0008(2)
Si2 .0314(3) .0352(3) .0262(3) .0191(2) .0059(2) .0110(2)
N1 .0236(7) .0197(7) .0219(7) .0110(6) .0073(6) .0044(6)
N2 .0241(7) .0199(7) .0200(7) .0106(6) .0078(6) .0045(6)
N3 .0197(7) .0191(7) .0195(7) .0083(6) .0070(5) .0035(5)
N4 .0222(7) .0197(7) .0200(7) .0097(6) .0080(6) .0034(5)
N5 .0228(7) .0273(8) .0207(7) .0130(6) .0054(6) .0043(6)
C1 .0258(9) .0237(9) .0233(9) .0132(7) .0086(7) .0022(7)
C2 .0387(11) .0259(10) .0339(10) .0185(9) .0152(9) .0027(8)
C3 .0407(11) .0237(9) .0376(11) .0195(9) .0158(9) .0062(8)
C4 .0276(9) .0205(8) .0291(9) .0133(7) .0085(7) .0058(7)
C5 .0255(9) .0204(8) .0275(9) .0109(7) .0070(7) .0066(7)
C6 .0244(9) .0218(8) .0237(9) .0100(7) .0060(7) .0074(7)
C7 .0318(10) .0261(9) .0287(10) .0106(8) .0118(8) .0113(8)
C8 .0308(10) .0291(10) .0244(9) .0127(8) .0117(7) .0094(7)
C9 .0242(9) .0255(9) .0184(8) .0126(7) .0080(7) .0055(7)
C10 .0217(8) .0256(9) .0179(8) .0128(7) .0061(6) .0037(6)
C11 .0216(8) .0225(8) .0195(8) .0110(7) .0066(6) .0031(6)
C12 .0267(9) .0245(9) .0228(9) .0101(7) .0076(7) .0001(7)
C13 .0260(9) .0201(8) .0255(9) .0061(7) .0066(7) -.0006(7)
C14 .0208(8) .0211(8) .0222(8) .0089(7) .0063(7) .0035(7)
C15 .0216(8) .0203(8) .0244(9) .0081(7) .0084(7) .0062(7)
C16 .0228(8) .0220(8) .0241(9) .0094(7) .0091(7) .0072(7)
C17 .0328(10) .0266(9) .0273(9) .0107(8) .0160(8) .0093(8)
C18 .0324(10) .0296(10) .0245(9) .0134(8) .0149(8) .0087(7)
C19 .0235(9) .0257(9) .0206(8) .0124(7) .0092(7) .0059(7)
C20 .0246(9) .0258(9) .0206(8) .0138(7) .0080(7) .0022(7)
C21 .0386(11) .0216(9) .0368(11) .0158(8) .0163(9) .0108(8)
C22 .0461(13) .0241(10) .0497(14) .0128(10) .0105(11) .0077(9)
C23 .0553(16) .0232(11) .077(2) .0101(11) .0191(14) .0085(12)
C24 .076(2) .0303(13) .091(2) .0271(14) .0360(18) .0298(14)
C25 .079(2) .0478(17) .089(2) .0348(16) .0203(18) .0413(17)
C26 .0576(16) .0343(12) .0585(16) .0216(12) .0092(13) .0218(11)
C27 .0246(9) .0231(8) .0213(8) .0116(7) .0104(7) .0050(7)
C28 .0295(10) .0342(10) .0256(9) .0176(8) .0082(8) .0067(8)
C29 .0317(10) .0388(11) .0368(11) .0218(9) .0147(9) .0061(9)
C30 .0411(12) .0427(12) .0297(10) .0224(10) .0181(9) .0036(9)
C31 .0550(15) .0720(17) .0195(10) .0419(14) .0088(9) .0066(10)
C32 .0438(13) .0606(15) .0241(10) .0372(12) .0083(9) .0068(9)
C33 .0302(10) .0226(9) .0246(9) .0067(8) .0118(7) .0044(7)
C34 .0431(12) .0245(10) .0423(12) .0127(9) .0164(10) .0087(9)
C35 .0702(18) .0236(11) .0564(16) .0164(12) .0245(14) .0101(10)
C36 .0591(17) .0233(11) .0571(16) -.0036(11) .0247(13) .0043(10)
C37 .0339(12) .0394(13) .0507(15) -.0034(10) .0161(11) .0053(11)
C38 .0308(11) .0331(11) .0377(11) .0066(9) .0128(9) .0071(9)
C39 .0307(10) .0245(9) .0240(9) .0142(8) .0128(7) .0036(7)
C40 .0359(12) .0543(14) .0284(11) .0256(11) .0074(9) -.0012(9)
C41 .0446(13) .0632(16) .0384(13) .0339(13) .0174(10) .0009(11)
C42 .0571(14) .0422(12) .0280(10) .0285(11) .0222(10) .0058(9)
C43 .0468(13) .0388(12) .0236(10) .0206(10) .0088(9) .0038(8)
C44 .0352(11) .0377(11) .0282(10) .0191(9) .0106(8) .0043(8)
C45 .0426(13) .0463(13) .0276(11) .0188(11) .0019(9) -.0030(9)
C46 .0282(10) .0336(11) .0396(12) .0093(9) .0056(9) .0067(9)
C47 .0241(10) .0455(13) .0414(12) .0135(9) .0051(9) .0002(10)
C48 .0573(15) .0626(16) .0407(13) .0361(14) .0224(12) .0286(12)
C49 .0425(13) .0490(14) .0471(14) .0276(11) .0030(10) .0154(11)
C50 .0424(13) .0334(12) .0525(14) .0196(10) .0044(11) .0125(10)

loop_
_atom_type_symbol
_atom_type_description
_atom_type_scat_dispersion_real
_atom_type_scat_dispersion_imag
_atom_type_scat_source
C C 0.0033 0.0016 'International Tables Vol C Tables 4.2.6.8 and 6.1.1.4'
H H 0.0000 0.0000 'International Tables Vol C Tables 4.2.6.8 and 6.1.1.4'
N N 0.0061 0.0033 'International Tables Vol C Tables 4.2.6.8 and 6.1.1.4'
Si Si 0.0817 0.0704 'International Tables Vol C Tables 4.2.6.8 and 6.1.1.4'
Cl Cl 0.1484 0.1585 'International Tables Vol C Tables 4.2.6.8 and 6.1.1.4'
Zr Zr -2.9673 0.5597 'International Tables Vol C Tables 4.2.6.8 and 6.1.1.4'

loop_
_geom_angle_atom_site_label_1
_geom_angle_atom_site_label_2
_geom_angle_atom_site_label_3
_geom_angle
_geom_angle_publ_flag
Cl Zr N1 135.15(4) yes
Cl Zr N2 79.27(4) yes
Cl Zr N3 84.21(4) yes
Cl Zr N4 143.71(4) yes
Cl Zr N5 81.33(4) yes
N1 Zr N2 76.37(5) yes
N1 Zr N3 126.41(5) yes
N1 Zr N4 80.15(5) yes
N1 Zr N5 94.06(6) yes
N2 Zr N3 79.25(5) yes
N2 Zr N4 125.85(5) yes
N2 Zr N5 140.12(6) yes
N3 Zr N4 76.87(5) yes
N3 Zr N5 132.77(6) yes
N4 Zr N5 89.13(6) yes
N5 Si1 C46 111.69(9) ?
N5 Si1 C45 110.70(10) ?
C46 Si1 C45 107.46(11) ?
N5 Si1 C47 116.25(9) ?
C46 Si1 C47 102.89(11) ?
C45 Si1 C47 107.26(11) ?
N5 Si2 C48 110.99(10) ?
N5 Si2 C50 113.23(9) ?
C48 Si2 C50 108.35(13) ?
N5 Si2 C49 113.82(10) ?
C48 Si2 C49 108.46(12) ?
C50 Si2 C49 101.44(11) ?
C1 N1 C4 105.35(14) ?
C1 N1 Zr 122.26(12) ?
C4 N1 Zr 130.11(12) ?
C6 N2 C9 105.55(14) ?
C6 N2 Zr 127.32(12) ?
C9 N2 Zr 120.68(11) ?
C14 N3 C11 105.37(14) ?
C14 N3 Zr 129.79(11) ?
C11 N3 Zr 122.47(11) ?
C16 N4 C19 105.39(14) ?
C16 N4 Zr 130.43(11) ?
C19 N4 Zr 121.72(12) ?
Si1 N5 Si2 114.59(9) yes
Si1 N5 Zr 122.04(8) yes
Si2 N5 Zr 119.65(8) yes
N1 C1 C20 126.38(16) ?
N1 C1 C2 109.91(16) ?
C20 C1 C2 123.16(17) ?
C3 C2 C1 107.21(17) ?
C2 C3 C4 107.62(17) ?
N1 C4 C5 125.78(16) ?
N1 C4 C3 109.89(16) ?
C5 C4 C3 124.31(17) ?
C6 C5 C4 123.48(17) ?
C6 C5 C21 118.02(17) ?
C4 C5 C21 118.49(17) ?
N2 C6 C5 124.68(16) ?
N2 C6 C7 110.06(16) ?
C5 C6 C7 125.24(17) ?
C8 C7 C6 107.07(17) ?
C7 C8 C9 107.34(16) ?
N2 C9 C10 125.72(16) ?
N2 C9 C8 109.86(16) ?
C10 C9 C8 124.39(16) ?
C9 C10 C11 125.13(16) ?
C9 C10 C27 118.44(16) ?
C11 C10 C27 116.43(16) ?
N3 C11 C10 126.42(16) ?
N3 C11 C12 110.04(15) ?
C10 C11 C12 123.34(16) ?
C13 C12 C11 107.32(16) ?
C12 C13 C14 107.21(16) ?
N3 C14 C15 125.39(16) ?
N3 C14 C13 110.01(15) ?
C15 C14 C13 124.48(17) ?
C16 C15 C14 123.77(16) ?
C16 C15 C33 118.88(16) ?
C14 C15 C33 117.34(16) ?
N4 C16 C15 125.15(16) ?
N4 C16 C17 109.94(16) ?
C15 C16 C17 124.91(17) ?
C18 C17 C16 107.56(17) ?
C17 C18 C19 107.20(16) ?
N4 C19 C20 125.78(16) ?
N4 C19 C18 109.82(16) ?
C20 C19 C18 123.82(16) ?
C19 C20 C1 124.83(16) ?
C19 C20 C39 118.15(16) ?
C1 C20 C39 116.45(16) ?
C22 C21 C26 119.0(2) ?
C22 C21 C5 120.22(19) ?
C26 C21 C5 120.8(2) ?
C21 C22 C23 120.1(2) ?
C24 C23 C22 120.2(3) ?
C25 C24 C23 120.1(2) ?
C24 C25 C26 120.3(3) ?
C21 C26 C25 120.2(3) ?
C32 C27 C28 119.21(17) ?
C32 C27 C10 122.74(17) ?
C28 C27 C10 118.05(16) ?
C27 C28 C29 120.29(19) ?
C30 C29 C28 120.00(19) ?
C31 C30 C29 120.00(19) ?
C30 C31 C32 120.6(2) ?
C27 C32 C31 119.9(2) ?
C38 C33 C34 119.09(19) ?
C38 C33 C15 120.68(18) ?
C34 C33 C15 120.21(18) ?
C33 C34 C35 120.1(2) ?
C36 C35 C34 120.1(2) ?
C37 C36 C35 120.0(2) ?
C36 C37 C38 120.5(2) ?
C33 C38 C37 120.1(2) ?
C44 C39 C40 119.00(18) ?
C44 C39 C20 120.56(17) ?
C40 C39 C20 120.40(18) ?
C39 C40 C41 120.3(2) ?
C42 C41 C40 120.4(2) ?
C41 C42 C43 119.77(19) ?
C42 C43 C44 120.2(2) ?
C39 C44 C43 120.3(2) ?

loop_
_geom_bond_atom_site_label_1
_geom_bond_atom_site_label_2
_geom_bond_site_symmetry_2
_geom_bond_distance
_geom_bond_publ_flag
Zr Cl . 2.5112(5) yes
Zr N1 . 2.2465(14) yes
Zr N2 . 2.2948(15) yes
Zr N3 . 2.2631(15) yes
Zr N4 . 2.2608(15) yes
Zr N5 . 2.1009(15) yes
Si1 N5 . 1.7542(17) ?
Si1 C46 . 1.870(2) ?
Si1 C45 . 1.875(2) ?
Si1 C47 . 1.881(2) ?
Si2 N5 . 1.7562(17) ?
Si2 C48 . 1.875(2) ?
Si2 C50 . 1.877(2) ?
Si2 C49 . 1.878(2) ?
N1 C1 . 1.389(2) ?
N1 C4 . 1.392(2) ?
N2 C6 . 1.383(2) ?
N2 C9 . 1.388(2) ?
N3 C14 . 1.387(2) ?
N3 C11 . 1.390(2) ?
N4 C16 . 1.388(2) ?
N4 C19 . 1.394(2) ?
C1 C20 . 1.399(3) ?
C1 C2 . 1.438(3) ?
C2 C3 . 1.353(3) ?
C3 C4 . 1.431(3) ?
C4 C5 . 1.398(3) ?
C5 C6 . 1.396(3) ?
C5 C21 . 1.498(3) ?
C6 C7 . 1.440(3) ?
C7 C8 . 1.355(3) ?
C8 C9 . 1.437(3) ?
C9 C10 . 1.393(2) ?
C10 C11 . 1.398(2) ?
C10 C27 . 1.496(2) ?
C11 C12 . 1.433(2) ?
C12 C13 . 1.357(3) ?
C13 C14 . 1.437(2) ?
C14 C15 . 1.398(2) ?
C15 C16 . 1.397(2) ?
C15 C33 . 1.497(2) ?
C16 C17 . 1.435(2) ?
C17 C18 . 1.355(3) ?
C18 C19 . 1.438(2) ?
C19 C20 . 1.398(3) ?
C20 C39 . 1.503(2) ?
C21 C22 . 1.389(3) ?
C21 C26 . 1.390(3) ?
C22 C23 . 1.397(3) ?
C23 C24 . 1.373(4) ?
C24 C25 . 1.369(5) ?
C25 C26 . 1.395(3) ?
C27 C32 . 1.383(3) ?
C27 C28 . 1.392(3) ?
C28 C29 . 1.392(3) ?
C29 C30 . 1.377(3) ?
C30 C31 . 1.371(3) ?
C31 C32 . 1.395(3) ?
C33 C38 . 1.390(3) ?
C33 C34 . 1.394(3) ?
C34 C35 . 1.396(3) ?
C35 C36 . 1.376(4) ?
C36 C37 . 1.376(4) ?
C37 C38 . 1.390(3) ?
C39 C44 . 1.387(3) ?
C39 C40 . 1.389(3) ?
C40 C41 . 1.391(3) ?
C41 C42 . 1.377(3) ?
C42 C43 . 1.378(3) ?
C43 C44 . 1.396(3) ?
